data_2018335
loop_
_publ_author_name
'Rivera, Augusto'
'Quiroga, Diego'
'R\'ios-Motta, Jaime'
'Fejfarov\'a, Karla'
'Du\<sek, Michal'

_publ_section_title
;
 The disordered molecular structure of
 (3a<i>RS</i>,7a<i>RS</i>)-1,3-dinitrosooctahydro-1<i>H</i>-benzimidazole
;
_journal_coeditor_code UK3034
_journal_issue 12
_journal_name_full 'Acta Crystallographica Section C'
_journal_page_first o505
_journal_page_last o508
_journal_paper_doi 10.1107/S0108270111046397
_journal_volume 67
_journal_year 2011
_chemical_formula_iupac 'C7 H12 N4 O2'
_chemical_formula_moiety 'C7 H12 N4 O2'
_chemical_formula_sum 'C7 H12 N4 O2'
_chemical_formula_weight 184.2
_chemical_name_systematic
;
(3a<i>RS</i>,7a<i>RS</i>)-1,3-dinitroso-2,3,3a,4,5,6,7,7a-
octahydro-1<i>H</i>-benzimidazole
;
_space_group_IT_number 13
_symmetry_cell_setting monoclinic
_symmetry_space_group_name_Hall '-P 2yc'
_symmetry_space_group_name_H-M 'P 1 2/c 1'
_cell_angle_alpha 90
_cell_angle_beta 118.192(8)
_cell_angle_gamma 90
_cell_formula_units_Z 4
_cell_length_a 10.8128(8)
_cell_length_b 8.4293(4)
_cell_length_c 10.9321(9)
_cell_measurement_reflns_used 3902
_cell_measurement_temperature 120
_cell_measurement_theta_max 62.12
_cell_measurement_theta_min 4.58
_cell_volume 878.20(12)
_computing_cell_refinement 'CrysAlis PRO (Agilent, 2010)'
_computing_data_collection 'CrysAlis PRO (Agilent, 2010)'
_computing_data_reduction 'CrysAlis PRO (Agilent, 2010)'
_computing_molecular_graphics 'DIAMOND (Brandenburg & Putz, 2005)'
_computing_publication_material 'JANA2006 (Pet\<r\'i\<cek <i>et al.</i>, 2006)'
_computing_structure_refinement 'JANA2006 (Pet\<r\'i\<cek <i>et al.</i>, 2006)'
_computing_structure_solution 'SIR2002 (Burla <i>et al.</i>, 2003)'
_diffrn_ambient_temperature 120
_diffrn_detector_area_resol_mean 10.3784
_diffrn_measured_fraction_theta_full 0.98
_diffrn_measured_fraction_theta_max 0.98
_diffrn_measurement_device 'four-cycle diffractometer'
_diffrn_measurement_device_type 'Agilent Xcalibur diffractometer with Atlas (Gemini Ultra Cu) detector'
_diffrn_measurement_method 'Rotation method data acquisition using \w'
_diffrn_radiation_monochromator mirror
_diffrn_radiation_source 'Enhance Ultra (Cu) X-ray Source'
_diffrn_radiation_type 'Cu K\a'
_diffrn_radiation_wavelength 1.5418
_diffrn_reflns_av_R_equivalents 0.0237
_diffrn_reflns_av_sigmaI/netI 0.0146
_diffrn_reflns_limit_h_max 12
_diffrn_reflns_limit_h_min -11
_diffrn_reflns_limit_k_max 9
_diffrn_reflns_limit_k_min -9
_diffrn_reflns_limit_l_max 12
_diffrn_reflns_limit_l_min -12
_diffrn_reflns_number 6725
_diffrn_reflns_reduction_process
;
Integration of the CCD images was done by program CrysAlisPro
(Agilent Technologies, 2010). The same program was used for indexing of the
crystal shape and absorption correction.
;
_diffrn_reflns_theta_full 62.23
_diffrn_reflns_theta_max 62.23
_diffrn_reflns_theta_min 4.64
_diffrn_standards_number 0
_exptl_absorpt_coefficient_mu 0.882
_exptl_absorpt_correction_T_max 1.000
_exptl_absorpt_correction_T_min 0.549
_exptl_absorpt_correction_type multi-scan
_exptl_absorpt_process_details '(CrysAlis PRO; Agilent, 2010)'
_exptl_crystal_colour colourless
_exptl_crystal_density_diffrn 1.3927
_exptl_crystal_density_method 'not measured'
_exptl_crystal_description plate
_exptl_crystal_F_000 392
_exptl_crystal_size_max 0.366
_exptl_crystal_size_mid 0.184
_exptl_crystal_size_min 0.073
_refine_diff_density_max 0.28
_refine_diff_density_min -0.25
_refine_ls_extinction_method none
_refine_ls_goodness_of_fit_ref 1.92
_refine_ls_hydrogen_treatment constr
_refine_ls_number_constraints 49
_refine_ls_number_parameters 122
_refine_ls_number_reflns 1376
_refine_ls_number_restraints 0
_refine_ls_R_factor_all 0.0475
_refine_ls_R_factor_gt 0.0403
_refine_ls_shift/su_max 0.0198
_refine_ls_shift/su_mean 0.0007
_refine_ls_structure_factor_coef Fsqd
_refine_ls_weighting_details 'w = 1/(\s^2^(I)+0.0016I^2^)'
_refine_ls_weighting_scheme sigma
_refine_ls_wR_factor_gt 0.1103
_refine_ls_wR_factor_ref 0.1147
_reflns_number_gt 1163
_reflns_number_total 1376
_reflns_threshold_expression I>3\s(I)
_cod_data_source_file uk3034.cif
_cod_data_source_block I
_cod_original_sg_symbol_H-M 'P 2/c'
_cod_database_code 2018335

loop_
_symmetry_equiv_pos_site_id
_symmetry_equiv_pos_as_xyz
1 x,y,z
2 -x,y,-z+1/2
3 -x,-y,-z
4 x,-y,z+1/2

loop_
_atom_site_type_symbol
_atom_site_label
_atom_site_fract_x
_atom_site_fract_y
_atom_site_fract_z
_atom_site_U_iso_or_equiv
_atom_site_adp_type
_atom_site_calc_flag
_atom_site_occupancy
_atom_site_symmetry_multiplicity
O O1 0.82871(14) 0.35148(13) 0.49054(13) 0.0297(6) Uani d 1 4
N N1 0.94408(6) 0.53528(13) 0.63361(13) 0.0224(6) Uani d 1 4
N N2 0.85648(16) 0.49615(16) 0.50649(14) 0.0256(6) Uani d 1 4
C C1 1 0.42468(12) 0.75 0.0237(10) Uani d 1 2
C C2 0.9961(2) 0.69770(18) 0.67919(16) 0.0224(7) Uani d 1 4
C C3 0.9105(2) 0.83710(17) 0.59407(18) 0.0246(7) Uani d 1 4
C C4 0.9873(2) 0.98577(19) 0.67535(19) 0.0324(9) Uani d 1 4
H H11 0.92437 0.365293 0.75027 0.0284 Uiso d 1 4
H H2 1.080536 0.715276 0.672743 0.0268 Uiso d 1 4
H H31 0.818445 0.833123 0.586671 0.0296 Uiso d 1 4
H H32 0.90876 0.836854 0.505471 0.0296 Uiso d 1 4
H H41 0.93458 1.078449 0.628498 0.0389 Uiso d 1 4
H H42 1.075276 0.995704 0.674435 0.0389 Uiso d 1 4
O O2A 0.6431(4) 0.35254(17) 0.1192(5) 0.0333(12) Uani d 0.747(3) 4
N N3A 0.58317(10) 0.5367(3) 0.21626(10) 0.0209(9) Uani d 0.747(3) 4
N N4A 0.6542(4) 0.4976(3) 0.1525(4) 0.0333(14) Uani d 0.747(3) 4
C C5A 0.5 0.42546(18) 0.25 0.0232(14) Uani d 0.747(3) 2
C C6A 0.5741(2) 0.6984(3) 0.2605(2) 0.0237(10) Uani d 0.747(3) 4
C C7A 0.6020(3) 0.8380(3) 0.1913(3) 0.0289(12) Uani d 0.747(3) 4
C C8A 0.5719(3) 0.9873(3) 0.2520(3) 0.0364(13) Uani d 0.747(3) 4
H H5A 0.441712 0.363444 0.169447 0.0279 Uiso d 0.747(3) 4
H H6A 0.649168 0.714673 0.352725 0.0285 Uiso d 0.747(3) 4
H H71A 0.539859 0.83401 0.093215 0.0347 Uiso d 0.747(3) 4
H H72A 0.698741 0.837453 0.211973 0.0347 Uiso d 0.747(3) 4
H H81A 0.64415 1.001296 0.346017 0.0437 Uiso d 0.747(3) 4
H H82A 0.581242 1.079094 0.204994 0.0437 Uiso d 0.747(3) 4
O O2B 0.6626(5) 0.3451(4) 0.1401(4) 0.0333(13) Uani d 0.253(3) 4
N N3B 0.54902(11) 0.5292(5) 0.17961(9) 0.0209(9) Uani d 0.253(3) 4
N N4B 0.6284(4) 0.4901(5) 0.1249(3) 0.0333(14) Uani d 0.253(3) 4
C C5B 0.5 0.4180(4) 0.25 0.0232(14) Uani d 0.253(3) 2
C C6B 0.5001(2) 0.6909(5) 0.1811(2) 0.0237(10) Uani d 0.253(3) 4
C C7B 0.5787(4) 0.8305(5) 0.1663(3) 0.0289(12) Uani d 0.253(3) 4
C C8B 0.5089(3) 0.9799(5) 0.1844(2) 0.0364(13) Uani d 0.253(3) 4
H H5B 0.577659 0.355973 0.315295 0.0279 Uiso d 0.253(3) 4
H H6B 0.412435 0.707202 0.098751 0.0285 Uiso d 0.253(3) 4
H H71B 0.674648 0.826539 0.23782 0.0347 Uiso d 0.253(3) 4
H H72B 0.571336 0.829982 0.07529 0.0347 Uiso d 0.253(3) 4
H H81B 0.418877 0.993825 0.104337 0.0437 Uiso d 0.253(3) 4
H H82B 0.560831 1.071623 0.183096 0.0437 Uiso d 0.253(3) 4

loop_
_atom_site_aniso_label
_atom_site_aniso_U_11
_atom_site_aniso_U_22
_atom_site_aniso_U_33
_atom_site_aniso_U_12
_atom_site_aniso_U_13
_atom_site_aniso_U_23
_atom_site_aniso_type_symbol
O1 0.0311(8) 0.0250(7) 0.0290(7) -0.0035(5) 0.0109(7) -0.0101(5) O
N1 0.0263(9) 0.0184(7) 0.0174(7) 0.0000(6) 0.0061(7) -0.0011(5) N
N2 0.0257(9) 0.0284(8) 0.0204(8) -0.0001(6) 0.0089(7) -0.0055(6) N
C1 0.0263(15) 0.0194(11) 0.0211(12) 0 0.0076(12) 0 C
C2 0.0263(11) 0.0189(8) 0.0216(9) -0.0024(7) 0.0110(8) -0.0013(7) C
C3 0.0286(11) 0.0226(9) 0.0223(8) 0.0009(7) 0.0117(8) 0.0041(7) C
C4 0.0368(12) 0.0199(9) 0.0358(11) -0.0010(8) 0.0133(10) 0.0047(8) C
O2A 0.0304(16) 0.0294(7) 0.0414(19) 0.0078(9) 0.0180(15) -0.0028(9) O
N3A 0.0209(12) 0.0170(7) 0.0255(12) 0.0008(8) 0.0116(10) 0.0004(8) N
N4A 0.0353(19) 0.0294(9) 0.043(2) 0.0051(11) 0.0254(17) 0.0011(11) N
C5A 0.021(2) 0.0188(12) 0.0304(19) 0 0.0125(12) 0 C
C6A 0.0247(13) 0.0155(10) 0.0289(13) 0.0002(8) 0.0110(12) -0.0010(8) C
C7A 0.0284(19) 0.0235(10) 0.0300(15) -0.0072(11) 0.0098(14) 0.0008(11) C
C8A 0.0392(17) 0.0189(10) 0.0436(18) -0.0039(9) 0.0133(16) 0.0022(9) C
O2B 0.042(2) 0.0294(7) 0.0317(14) 0.0042(10) 0.0196(15) -0.0067(8) O
N3B 0.0255(14) 0.0170(7) 0.0215(11) -0.0003(9) 0.0122(10) -0.0008(7) N
N4B 0.042(2) 0.0294(9) 0.0380(16) -0.0004(12) 0.0263(17) -0.0049(10) N
C5B 0.031(2) 0.0188(12) 0.0219(19) 0 0.0139(13) 0 C
C6B 0.0297(15) 0.0155(10) 0.0246(12) 0.0011(9) 0.0117(12) -0.0001(7) C
C7B 0.0314(18) 0.0235(10) 0.0274(16) -0.0020(12) 0.0102(14) 0.0065(10) C
C8B 0.046(2) 0.0189(10) 0.0378(15) -0.0029(10) 0.0143(16) 0.0033(9) C

loop_
_atom_type_symbol
_atom_type_scat_dispersion_real
_atom_type_scat_dispersion_imag
_atom_type_scat_source
C 0.0181 0.0091 'International Tables Vol C tables 4.2.6.8 and 6.1.1.1'
H 0.0000 0.0000 'International Tables Vol C tables 4.2.6.8 and 6.1.1.1'
N 0.0311 0.0180 'International Tables Vol C tables 4.2.6.8 and 6.1.1.1'
O 0.0492 0.0322 'International Tables Vol C tables 4.2.6.8 and 6.1.1.1'

loop_
_geom_angle_atom_site_label_1
_geom_angle_atom_site_label_2
_geom_angle_atom_site_label_3
_geom_angle_site_symmetry_1
_geom_angle_site_symmetry_3
_geom_angle
_geom_angle_publ_flag
N2 N1 C1 . . 124.21(10) ?
N2 N1 C2 . . 124.42(12) ?
C1 N1 C2 . . 111.35(9) ?
O1 N2 N1 . . 113.73(12) ?
N1 C1 N1 . 2_756 100.52(9) ?
N1 C1 H11 . . 109.4714 ?
N1 C1 H11 . 2_756 109.471 ?
N1 C1 H11 2_756 . 109.471 ?
N1 C1 H11 2_756 2_756 109.4714 ?
H11 C1 H11 . 2_756 117.1456 ?
N1 C2 C2 . 2_756 100.03(14) ?
N1 C2 C3 . . 119.23(12) ?
N1 C2 H2 . . 110.0325 ?
C2 C2 C3 2_756 . 110.62(16) no
C2 C2 H2 2_756 . 118.7348 ?
C3 C2 H2 . . 99.3155 ?
C2 C3 C4 . . 105.76(12) ?
C2 C3 H31 . . 109.4713 ?
C2 C3 H32 . . 109.4714 ?
C4 C3 H31 . . 109.4707 ?
C4 C3 H32 . . 109.4713 ?
H31 C3 H32 . . 112.9436 ?
C3 C4 C4 . 2_756 113.30(17) no
C3 C4 H41 . . 109.4707 ?
C3 C4 H42 . . 109.4712 ?
C4 C4 H41 2_756 . 109.4717 ?
C4 C4 H42 2_756 . 109.4717 ?
H41 C4 H42 . . 105.3534 ?
N4A N3A C5A . . 124.2(2) ?
N4A N3A C6A . . 124.2(2) ?
C5A N3A C6A . . 111.60(15) ?
O2A N4A N3A . . 113.6(4) ?
N3A C5A N3A . 2_655 100.22(14) ?
N3A C5A H5A . . 109.4712 ?
N3A C5A H5A . 2_655 111.4168 ?
N3A C5A H5A 2_655 . 111.4168 ?
N3A C5A H5A 2_655 2_655 109.4712 ?
H5A C5A H5A . 2_655 114.0098 ?
N3A C6A C6A . 2_655 100.50(18) ?
N3A C6A C7A . . 120.1(2) ?
N3A C6A H6A . . 108.9293 ?
C6A C6A C7A 2_655 . 112.0(2) no
C6A C6A H6A 2_655 . 118.0728 ?
C7A C6A H6A . . 98.3342 ?
C6A C7A C8A . . 106.9(3) ?
C6A C7A H71A . . 109.4717 ?
C6A C7A H72A . . 109.4715 ?
C8A C7A H71A . . 109.4713 ?
C8A C7A H72A . . 109.4708 ?
H71A C7A H72A . . 111.8888 ?
C7A C8A C8A . 2_655 114.1(2) no
C7A C8A H81A . . 109.4713 ?
C7A C8A H82A . . 109.4714 ?
C8A C8A H81A 2_655 . 109.3716 ?
C8A C8A H82A 2_655 . 110.2434 ?
H81A C8A H82A . . 103.6659 ?
N4B N3B C5B . . 124.2(3) ?
N4B N3B C6B . . 124.2(3) ?
C5B N3B C6B . . 111.60(19) ?
O2B N4B N3B . . 113.6(5) ?
N3B C5B N3B . 2_655 100.2(3) ?
N3B C5B H5B . . 109.4712 ?
N3B C5B H5B . 2_655 111.4168 ?
N3B C5B H5B 2_655 . 111.4168 ?
N3B C5B H5B 2_655 2_655 109.4712 ?
H5B C5B H5B . 2_655 114.0098 ?
N3B C6B C6B . 2_655 100.5(2) ?
N3B C6B C7B . . 120.1(3) ?
N3B C6B H6B . . 108.9293 ?
C6B C6B C7B 2_655 . 112.0(3) no
C6B C6B H6B 2_655 . 118.0728 ?
C7B C6B H6B . . 98.3341 ?
C6B C7B C8B . . 106.9(3) ?
C6B C7B H71B . . 109.4717 ?
C6B C7B H72B . . 109.4715 ?
C8B C7B H71B . . 109.4713 ?
C8B C7B H72B . . 109.4708 ?
H71B C7B H72B . . 111.8888 ?
C7B C8B C8B . 2_655 114.1(3) no
C7B C8B H81B . . 109.4713 ?
C7B C8B H82B . . 109.4714 ?
C8B C8B H81B 2_655 . 109.3717 ?
C8B C8B H82B 2_655 . 110.2434 ?
H81B C8B H82B . . 103.6659 ?

loop_
_geom_bond_atom_site_label_1
_geom_bond_atom_site_label_2
_geom_bond_site_symmetry_2
_geom_bond_distance
_geom_bond_publ_flag
O1 N2 . 1.2482(18) ?
N1 N2 . 1.3014(17) ?
N1 C1 . 1.4583(13) ?
N1 C2 . 1.4746(18) ?
C1 H11 . 0.96 ?
C1 H11 2_756 0.96 ?
C2 C2 2_756 1.510(3) no
C2 C3 . 1.513(2) no
C2 H2 . 0.96 ?
C3 C4 . 1.534(2) ?
C3 H31 . 0.96 ?
C3 H32 . 0.96 ?
C4 C4 2_756 1.522(3) no
C4 H41 . 0.96 ?
C4 H42 . 0.96 ?
O2A N4A . 1.266(3) ?
N3A N4A . 1.299(5) ?
N3A C5A . 1.462(2) ?
N3A C6A . 1.465(3) ?
C5A H5A . 0.96 ?
C5A H5A 2_655 0.96 ?
C6A C6A 2_655 1.507(4) no
C6A C7A . 1.505(4) no
C6A H6A . 0.96 ?
C7A C8A . 1.528(4) no
C7A H71A . 0.96 ?
C7A H72A . 0.96 ?
C8A C8A 2_655 1.535(4) no
C8A H81A . 0.96 ?
C8A H82A . 0.96 ?
O2B N4B . 1.266(5) ?
N3B N4B . 1.299(5) ?
N3B C5B . 1.462(3) ?
N3B C6B . 1.465(5) ?
C5B H5B . 0.96 ?
C5B H5B 2_655 0.96 ?
C6B C6B 2_655 1.507(4) no
C6B C7B . 1.505(6) no
C6B H6B . 0.96 ?
C7B C8B . 1.528(6) no
C7B H71B . 0.96 ?
C7B H72B . 0.96 ?
C8B C8B 2_655 1.535(4) no
C8B H81B . 0.96 ?
C8B H82B . 0.96 ?

loop_
_geom_hbond_atom_site_label_D
_geom_hbond_atom_site_label_H
_geom_hbond_atom_site_label_A
_geom_hbond_site_symmetry_A
_geom_hbond_distance_DH
_geom_hbond_distance_HA
_geom_hbond_distance_DA
_geom_hbond_angle_DHA
_geom_hbond_publ_flag
C2 H2 O1 3_766 0.96 2.47 3.244(3) 137.15 y
C5B H5B O1 . 0.96 2.48 3.3213(15) 146.93 y
C6B H6B O2B 3_665 0.96 2.38 3.111(4) 132.53 y
